data_1520077
loop_
_publ_author_name
'Avdeeva, Varvara V.'
'Buzin, Mikhail I.'
'Malinina, Elena A.'
'Kuznetsov, Nikolay T.'
'Vologzhanina, Anna V.'

_publ_section_title
;
 Reversible single-crystal-to-single-crystal photoisomerization of a
 silver(i) macropolyhedral borane
;
_journal_issue 46
_journal_name_full CrystEngComm
_journal_page_first 8870
_journal_paper_doi 10.1039/C5CE00859J
_journal_volume 17
_journal_year 2015
_chemical_formula_moiety '2(C54 H45 Ag P3), B20 H18'
_chemical_formula_sum 'C108 H108 Ag2 B20 P6'
_chemical_formula_weight 2023.70
_chemical_name_systematic
;
 ? 
;
_chemical_properties_physical Heat-sensitive
_space_group_crystal_system monoclinic
_space_group_IT_number 14
_space_group_name_Hall '-P 2ybc'
_space_group_name_H-M_alt 'P 1 21/c 1'
_symmetry_space_group_name_Hall '-P 2ybc'
_symmetry_space_group_name_H-M 'P 1 21/c 1'
_atom_sites_solution_hydrogens geom
_atom_sites_solution_primary direct
_atom_sites_solution_secondary difmap
_audit_creation_date 2015-01-27
_audit_creation_method
;
Olex2 1.2
(compiled 2014.09.19 svn.r3010 for OlexSys, GUI svn.r4874)
;
_audit_update_record
;
2015-03-12 deposited with the CCDC.
2015-05-28 downloaded from the CCDC.
;
_cell_angle_alpha 90.00
_cell_angle_beta 131.7390(10)
_cell_angle_gamma 90.00
_cell_formula_units_Z 2
_cell_length_a 12.9112(9)
_cell_length_b 25.0981(18)
_cell_length_c 21.0634(14)
_cell_measurement_reflns_used 9845
_cell_measurement_temperature 120
_cell_measurement_theta_max 36.04
_cell_measurement_theta_min 2.26
_cell_volume 5093.1(6)
_computing_molecular_graphics 'Olex2 (Dolomanov et al., 2009)'
_computing_publication_material 'Olex2 (Dolomanov et al., 2009)'
_computing_structure_refinement 'XL (Sheldrick, 2008)'
_computing_structure_solution 'SHELXS-97 (Sheldrick, 2008)'
_diffrn_ambient_temperature 120
_diffrn_measured_fraction_theta_full 0.999
_diffrn_measured_fraction_theta_max 0.954
_diffrn_measurement_device_type 'CCD area detector'
_diffrn_measurement_method 'phi and omega scans'
_diffrn_radiation_monochromator graphite
_diffrn_radiation_type MoK\a
_diffrn_radiation_wavelength 0.71073
_diffrn_reflns_av_R_equivalents 0.0392
_diffrn_reflns_av_unetI/netI 0.0385
_diffrn_reflns_limit_h_max 21
_diffrn_reflns_limit_h_min -21
_diffrn_reflns_limit_k_max 41
_diffrn_reflns_limit_k_min -40
_diffrn_reflns_limit_l_max 34
_diffrn_reflns_limit_l_min -34
_diffrn_reflns_number 91811
_diffrn_reflns_theta_full 28.00
_diffrn_reflns_theta_max 36.55
_diffrn_reflns_theta_min 1.78
_diffrn_source 'fine-focus sealed tube'
_exptl_absorpt_coefficient_mu 0.527
_exptl_absorpt_correction_T_max 0.2220
_exptl_absorpt_correction_T_min 0.1467
_exptl_absorpt_correction_type multi-scan
_exptl_absorpt_process_details
;
SADABS-2014/5 (Bruker,2014) was used for absorption correction.
wR2(int) was 0.0819 before and 0.0529 after correction.
The Ratio of minimum to maximum transmission is 0.6608.
The \l/2 correction factor is Not present.
;
_exptl_crystal_colour yellow
_exptl_crystal_colour_primary yellow
_exptl_crystal_density_diffrn 1.320
_exptl_crystal_density_method 'not measured'
_exptl_crystal_description prism
_exptl_crystal_F_000 2080
_exptl_crystal_recrystallization_method 'solid state reaction under UV irradiation of the trans isomer'
_exptl_crystal_size_max 0.52
_exptl_crystal_size_mid 0.38
_exptl_crystal_size_min 0.29
_refine_diff_density_max 1.043
_refine_diff_density_min -0.566
_refine_diff_density_rms 0.088
_refine_ls_extinction_method none
_refine_ls_goodness_of_fit_ref 1.001
_refine_ls_hydrogen_treatment mixed
_refine_ls_matrix_type full
_refine_ls_number_parameters 650
_refine_ls_number_reflns 23939
_refine_ls_number_restraints 0
_refine_ls_restrained_S_all 1.001
_refine_ls_R_factor_all 0.0723
_refine_ls_R_factor_gt 0.0464
_refine_ls_shift/su_max 0.001
_refine_ls_shift/su_mean 0.000
_refine_ls_structure_factor_coef Fsqd
_refine_ls_weighting_details 'calc w=1/[\s^2^(Fo^2^)+(0.0250P)^2^+7.2411P] where P=(Fo^2^+2Fc^2^)/3'
_refine_ls_weighting_scheme calc
_refine_ls_wR_factor_gt 0.0924
_refine_ls_wR_factor_ref 0.1062
_reflns_number_gt 18152
_reflns_number_total 23939
_reflns_threshold_expression >2sigma(I)
_cod_data_source_file c5ce00859j2.cif
_cod_data_source_block UV
_cod_depositor_comments 'Adding full bibliography for 1520076--1520078.cif.'
_cod_database_code 1520077
_olex2_refinement_description
;
1. Fixed Uiso
 At 1.2 times of:
  All B(H) groups, All B(H,H) groups, All C(H) groups
2. Others
 Fixed Sof: H4A(0.6) H4B(0.4) B1A(0.6) H1A(0.6) B3A(0.6) H3A(0.6) B5A(0.6)
 H5A(0.6) B6A(0.6) H6A(0.6) B7A(0.6) H7A(0.6) B8A(0.6) H8A(0.6) B10A(0.6)
 H10A(0.6) B1B(0.4) H1B(0.4) B3B(0.4) H3B(0.4) B5B(0.4) H5B(0.4) B6B(0.4)
 H6B(0.4) B7B(0.4) H7B(0.4) B8B(0.4) H8B(0.4) B10B(0.4) H10B(0.4)
3.a Aromatic/amide H refined with riding coordinates:
 C2(H2), C3(H3), C4(H4), C5(H5), C6(H6), C8(H8), C9(H9), C10(H10), C11(H11),
 C12(H12), C14(H14), C15(H15), C16(H16), C17(H17), C18(H18), C20(H20), C21(H21),
  C22(H22), C23(H23), C24(H24), C26(H26), C27(H27), C28(H28), C29(H29),
 C30(H30), C32(H32), C33(H33), C34(H34), C35(H35), C36(H36), C38(H38), C39(H39),
  C40(H40), C41(H41), C42(H42), C44(H44), C45(H45), C46(H46), C47(H47),
 C48(H48), C50(H50), C51(H51), C52(H52), C53(H53), C54(H54)
3.b Boron cage BH refined with riding coordinates:
 B4(H4A), B4(H4B), B1A(H1A), B3A(H3A), B5A(H5A), B6A(H6A), B7A(H7A), B8A(H8A),
 B10A(H10A), B1B(H1B), B3B(H3B), B5B(H5B), B6B(H6B), B7B(H7B), B8B(H8B),
 B10B(H10B)
;
_olex2_submission_special_instructions 'No special instructions were received'

loop_
_space_group_symop_id
_space_group_symop_operation_xyz
1 'x, y, z'
2 '-x, y+1/2, -z+1/2'
3 '-x, -y, -z'
4 'x, -y-1/2, z-1/2'

loop_
_atom_site_label
_atom_site_type_symbol
_atom_site_fract_x
_atom_site_fract_y
_atom_site_fract_z
_atom_site_U_iso_or_equiv
_atom_site_adp_type
_atom_site_occupancy
_atom_site_calc_flag
_atom_site_disorder_assembly
_atom_site_disorder_group
_atom_site_refinement_flags_posn
Ag1 Ag 0.478005(13) 0.378671(5) 0.237621(8) 0.02251(3) Uani 1 d . . .
P1 P 0.70467(4) 0.340525(18) 0.36666(3) 0.02152(8) Uani 1 d . . .
P2 P 0.26536(4) 0.321500(17) 0.15659(3) 0.01927(7) Uani 1 d . . .
P3 P 0.48680(5) 0.438099(18) 0.14545(3) 0.02232(8) Uani 1 d . . .
C1 C 0.69048(18) 0.30721(8) 0.43724(11) 0.0251(3) Uani 1 d . . .
C2 C 0.6317(3) 0.33590(9) 0.46343(15) 0.0389(5) Uani 1 d . . .
H2 H 0.6025 0.3716 0.4449 0.047 Uiso 1 calc . . R
C3 C 0.6157(3) 0.31264(11) 0.51620(17) 0.0459(6) Uani 1 d . . .
H3 H 0.5781 0.3328 0.5350 0.055 Uiso 1 calc . . R
C4 C 0.6543(2) 0.26030(10) 0.54136(14) 0.0377(5) Uani 1 d . . .
H4 H 0.6418 0.2442 0.5767 0.045 Uiso 1 calc . . R
C5 C 0.7114(2) 0.23109(8) 0.51522(12) 0.0316(4) Uani 1 d . . .
H5 H 0.7378 0.1951 0.5327 0.038 Uiso 1 calc . . R
C6 C 0.73022(19) 0.25440(8) 0.46340(11) 0.0267(3) Uani 1 d . . .
H6 H 0.7700 0.2344 0.4460 0.032 Uiso 1 calc . . R
C7 C 0.75331(17) 0.28784(7) 0.33135(10) 0.0222(3) Uani 1 d . . .
C8 C 0.6487(2) 0.25379(8) 0.26710(12) 0.0288(3) Uani 1 d . . .
H8 H 0.5567 0.2580 0.2450 0.035 Uiso 1 calc . . R
C9 C 0.6775(2) 0.21392(8) 0.23515(13) 0.0361(4) Uani 1 d . . .
H9 H 0.6058 0.1906 0.1923 0.043 Uiso 1 calc . . R
C10 C 0.8109(3) 0.20816(9) 0.26582(14) 0.0375(5) Uani 1 d . . .
H10 H 0.8306 0.1812 0.2435 0.045 Uiso 1 calc . . R
C11 C 0.9151(2) 0.24181(9) 0.32889(13) 0.0333(4) Uani 1 d . . .
H11 H 1.0064 0.2379 0.3498 0.040 Uiso 1 calc . . R
C12 C 0.88741(19) 0.28138(8) 0.36202(11) 0.0262(3) Uani 1 d . . .
H12 H 0.9600 0.3041 0.4057 0.031 Uiso 1 calc . . R
C13 C 0.86076(18) 0.38106(8) 0.43708(12) 0.0270(3) Uani 1 d . . .
C14 C 0.9426(2) 0.38265(10) 0.52463(14) 0.0402(5) Uani 1 d . . .
H14 H 0.9177 0.3624 0.5508 0.048 Uiso 1 calc . . R
C15 C 1.0619(3) 0.41425(12) 0.57408(17) 0.0524(7) Uani 1 d . . .
H15 H 1.1171 0.4159 0.6339 0.063 Uiso 1 calc . . R
C16 C 1.1005(2) 0.44292(10) 0.53741(18) 0.0498(7) Uani 1 d . . .
H16 H 1.1825 0.4639 0.5719 0.060 Uiso 1 calc . . R
C17 C 1.0210(2) 0.44138(9) 0.45090(18) 0.0451(6) Uani 1 d . . .
H17 H 1.0486 0.4610 0.4257 0.054 Uiso 1 calc . . R
C18 C 0.9005(2) 0.41121(8) 0.40033(15) 0.0351(4) Uani 1 d . . .
H18 H 0.8444 0.4110 0.3403 0.042 Uiso 1 calc . . R
C19 C 0.27204(17) 0.27163(7) 0.09633(11) 0.0213(3) Uani 1 d . . .
C20 C 0.3116(2) 0.28889(8) 0.05188(13) 0.0293(4) Uani 1 d . . .
H20 H 0.3302 0.3256 0.0523 0.035 Uiso 1 calc . . R
C21 C 0.3238(2) 0.25294(10) 0.00734(14) 0.0369(4) Uani 1 d . . .
H21 H 0.3504 0.2651 -0.0227 0.044 Uiso 1 calc . . R
C22 C 0.2974(2) 0.19942(9) 0.00636(14) 0.0372(4) Uani 1 d . . .
H22 H 0.3059 0.1748 -0.0242 0.045 Uiso 1 calc . . R
C23 C 0.2587(2) 0.18196(8) 0.04994(14) 0.0363(4) Uani 1 d . . .
H23 H 0.2408 0.1452 0.0494 0.044 Uiso 1 calc . . R
C24 C 0.2455(2) 0.21769(7) 0.09469(12) 0.0283(3) Uani 1 d . . .
H24 H 0.2183 0.2052 0.1243 0.034 Uiso 1 calc . . R
C25 C 0.22302(17) 0.28221(7) 0.20935(11) 0.0223(3) Uani 1 d . . .
C26 C 0.33055(19) 0.25804(8) 0.28633(12) 0.0278(3) Uani 1 d . . .
H26 H 0.4241 0.2646 0.3126 0.033 Uiso 1 calc . . R
C27 C 0.3010(2) 0.22423(9) 0.32490(13) 0.0334(4) Uani 1 d . . .
H27 H 0.3746 0.2069 0.3768 0.040 Uiso 1 calc . . R
C28 C 0.1652(2) 0.21572(9) 0.28802(15) 0.0368(5) Uani 1 d . . .
H28 H 0.1456 0.1931 0.3150 0.044 Uiso 1 calc . . R
C29 C 0.0583(2) 0.24009(11) 0.21207(16) 0.0427(6) Uani 1 d . . .
H29 H -0.0350 0.2343 0.1868 0.051 Uiso 1 calc . . R
C30 C 0.0865(2) 0.27312(9) 0.17236(14) 0.0359(5) Uani 1 d . . .
H30 H 0.0123 0.2896 0.1198 0.043 Uiso 1 calc . . R
C31 C 0.10789(16) 0.35902(7) 0.07755(10) 0.0204(3) Uani 1 d . . .
C32 C 0.00560(18) 0.34284(8) -0.00655(11) 0.0270(3) Uani 1 d . . .
H32 H 0.0151 0.3100 -0.0248 0.032 Uiso 1 calc . . R
C33 C -0.11051(19) 0.37459(9) -0.06395(12) 0.0308(4) Uani 1 d . . .
H33 H -0.1798 0.3635 -0.1215 0.037 Uiso 1 calc . . R
C34 C -0.1258(2) 0.42185(9) -0.03803(12) 0.0334(4) Uani 1 d . . .
H34 H -0.2050 0.4436 -0.0777 0.040 Uiso 1 calc . . R
C35 C -0.0255(2) 0.43779(10) 0.04600(14) 0.0392(5) Uani 1 d . . .
H35 H -0.0367 0.4702 0.0642 0.047 Uiso 1 calc . . R
C36 C 0.0912(2) 0.40664(8) 0.10349(12) 0.0310(4) Uani 1 d . . .
H36 H 0.1601 0.4179 0.1610 0.037 Uiso 1 calc . . R
C37 C 0.35105(18) 0.42908(7) 0.03077(11) 0.0234(3) Uani 1 d . . .
C38 C 0.21302(19) 0.43651(8) -0.00697(13) 0.0278(3) Uani 1 d . . .
H38 H 0.1925 0.4462 0.0272 0.033 Uiso 1 calc . . R
C39 C 0.1062(2) 0.42986(8) -0.09374(13) 0.0314(4) Uani 1 d . . .
H39 H 0.0128 0.4353 -0.1189 0.038 Uiso 1 calc . . R
C40 C 0.1352(2) 0.41536(8) -0.14400(13) 0.0334(4) Uani 1 d . . .
H40 H 0.0617 0.4106 -0.2035 0.040 Uiso 1 calc . . R
C41 C 0.2713(2) 0.40777(8) -0.10726(13) 0.0326(4) Uani 1 d . . .
H41 H 0.2911 0.3978 -0.1418 0.039 Uiso 1 calc . . R
C42 C 0.3793(2) 0.41461(7) -0.02039(12) 0.0273(3) Uani 1 d . . .
H42 H 0.4725 0.4095 0.0043 0.033 Uiso 1 calc . . R
C43 C 0.64606(19) 0.42372(7) 0.16706(12) 0.0265(3) Uani 1 d . . .
C44 C 0.6812(2) 0.37065(7) 0.16999(12) 0.0272(3) Uani 1 d . . .
H44 H 0.6204 0.3431 0.1585 0.033 Uiso 1 calc . . R
C45 C 0.8043(2) 0.35776(9) 0.18951(14) 0.0334(4) Uani 1 d . . .
H45 H 0.8266 0.3215 0.1905 0.040 Uiso 1 calc . . R
C46 C 0.8943(3) 0.39763(11) 0.2075(2) 0.0486(6) Uani 1 d . . .
H46 H 0.9787 0.3889 0.2210 0.058 Uiso 1 calc . . R
C47 C 0.8611(3) 0.45041(11) 0.2057(2) 0.0605(9) Uani 1 d . . .
H47 H 0.9234 0.4779 0.2188 0.073 Uiso 1 calc . . R
C48 C 0.7374(2) 0.46332(9) 0.18489(19) 0.0460(6) Uani 1 d . . .
H48 H 0.7147 0.4997 0.1828 0.055 Uiso 1 calc . . R
C49 C 0.48970(18) 0.50988(7) 0.15822(12) 0.0250(3) Uani 1 d . . .
C50 C 0.5381(2) 0.53004(9) 0.23509(14) 0.0357(4) Uani 1 d . . .
H50 H 0.5681 0.5063 0.2797 0.043 Uiso 1 calc . . R
C51 C 0.5429(3) 0.58468(10) 0.24724(18) 0.0461(6) Uani 1 d . . .
H51 H 0.5764 0.5982 0.3002 0.055 Uiso 1 calc . . R
C52 C 0.4993(3) 0.61929(9) 0.18285(19) 0.0448(6) Uani 1 d . . .
H52 H 0.5025 0.6566 0.1913 0.054 Uiso 1 calc . . R
C53 C 0.4508(3) 0.59968(8) 0.10610(18) 0.0407(5) Uani 1 d . . .
H53 H 0.4210 0.6236 0.0618 0.049 Uiso 1 calc . . R
C54 C 0.4453(2) 0.54512(8) 0.09312(14) 0.0311(4) Uani 1 d . . .
H54 H 0.4114 0.5318 0.0400 0.037 Uiso 1 calc . . R
B2 B 0.4499(3) 0.46806(9) 0.43363(13) 0.0305(4) Uani 1 d . . .
B4 B 0.2083(2) 0.48651(10) 0.28512(13) 0.0325(4) Uani 1 d . . .
H4A H 0.0992 0.4798 0.2241 0.039 Uiso 0.60 calc A 1 R
H4B H 0.1056 0.4753 0.2222 0.039 Uiso 0.40 calc A 2 R
B9 B 0.4103(3) 0.53251(10) 0.43559(14) 0.0371(5) Uani 1 d . . .
B1A B 0.2939(4) 0.43447(15) 0.3561(2) 0.0273(6) Uani 0.60 d B 1 .
H1A H 0.2606 0.3927 0.3536 0.033 Uiso 0.60 calc B 1 R
B3A B 0.3801(3) 0.45942(15) 0.3266(2) 0.0256(6) Uani 0.60 d B 1 .
H3A H 0.4062 0.4306 0.2984 0.031 Uiso 0.60 calc B 1 R
B5A B 0.2735(3) 0.49178(14) 0.3901(2) 0.0230(5) Uiso 0.60 d B 1 .
H5A H 0.2179 0.4888 0.4140 0.028 Uiso 0.60 calc B 1 R
B6A B 0.4962(4) 0.51307(16) 0.3930(2) 0.0235(6) Uiso 0.60 d B 1 .
H6A H 0.6044 0.5140 0.4178 0.028 Uiso 0.60 calc B 1 R
B7A B 0.3302(4) 0.5279(2) 0.2881(2) 0.0283(7) Uani 0.60 d B 1 .
H7A H 0.3053 0.5396 0.2279 0.034 Uiso 0.60 calc B 1 R
B8A B 0.2575(4) 0.55045(15) 0.3338(2) 0.0283(6) Uiso 0.60 d B 1 .
H8A H 0.1775 0.5818 0.3109 0.034 Uiso 0.60 calc B 1 R
B10A B 0.4133(4) 0.57267(15) 0.3685(2) 0.0312(7) Uani 0.60 d B 1 .
H10A H 0.4528 0.6139 0.3750 0.037 Uiso 0.60 calc B 1 R
B1B B 0.2902(5) 0.4668(2) 0.3934(3) 0.0263(9) Uiso 0.40 d B 2 .
H1B H 0.2541 0.4415 0.4192 0.032 Uiso 0.40 calc B 2 R
B3B B 0.3332(6) 0.4393(2) 0.3341(4) 0.0290(10) Uani 0.40 d B 2 .
H3B H 0.3102 0.3966 0.3137 0.035 Uiso 0.40 calc B 2 R
B5B B 0.2167(6) 0.5273(3) 0.3594(4) 0.0367(13) Uani 0.40 d B 2 .
H5B H 0.1368 0.5448 0.3594 0.044 Uiso 0.40 calc B 2 R
B6B B 0.4828(6) 0.4655(2) 0.3631(4) 0.0321(11) Uani 0.40 d B 2 .
H6B H 0.5657 0.4472 0.3667 0.039 Uiso 0.40 calc B 2 R
B7B B 0.3356(6) 0.4996(3) 0.2848(3) 0.0296(11) Uani 0.40 d B 2 .
H7B H 0.3094 0.5059 0.2228 0.036 Uiso 0.40 calc B 2 R
B8B B 0.2964(6) 0.5521(2) 0.3258(4) 0.0284(10) Uiso 0.40 d B 2 .
H8B H 0.2609 0.5929 0.2973 0.034 Uiso 0.40 calc B 2 R
B10B B 0.4755(5) 0.5292(2) 0.3891(3) 0.0213(9) Uiso 0.40 d B 2 .
H10B H 0.5623 0.5566 0.4110 0.026 Uiso 0.40 calc B 2 R
H9A H 0.462(3) 0.5588(12) 0.5028(19) 0.052(8) Uiso 1 d . . .

loop_
_atom_site_aniso_label
_atom_site_aniso_U_11
_atom_site_aniso_U_22
_atom_site_aniso_U_33
_atom_site_aniso_U_23
_atom_site_aniso_U_13
_atom_site_aniso_U_12
Ag1 0.01950(5) 0.02384(6) 0.02267(5) 0.00378(4) 0.01341(4) 0.00030(4)
P1 0.01915(17) 0.02340(19) 0.01913(18) 0.00042(14) 0.01153(15) 0.00220(14)
P2 0.01705(16) 0.02126(18) 0.01943(17) 0.00206(14) 0.01212(15) 0.00012(14)
P3 0.02218(18) 0.02216(19) 0.0267(2) 0.00581(15) 0.01795(17) 0.00211(15)
C1 0.0222(7) 0.0309(8) 0.0195(7) 0.0019(6) 0.0127(6) 0.0044(6)
C2 0.0519(13) 0.0385(11) 0.0443(12) 0.0080(9) 0.0395(11) 0.0140(10)
C3 0.0572(15) 0.0545(14) 0.0489(13) 0.0066(11) 0.0449(13) 0.0116(12)
C4 0.0363(10) 0.0515(13) 0.0299(9) 0.0041(9) 0.0239(9) -0.0011(9)
C5 0.0306(9) 0.0332(9) 0.0254(8) 0.0029(7) 0.0163(7) -0.0007(7)
C6 0.0248(8) 0.0313(9) 0.0222(7) 0.0013(6) 0.0148(7) 0.0031(6)
C7 0.0213(7) 0.0254(7) 0.0184(6) 0.0029(5) 0.0126(6) 0.0043(6)
C8 0.0249(8) 0.0299(9) 0.0239(8) -0.0015(6) 0.0130(7) 0.0012(7)
C9 0.0440(11) 0.0293(9) 0.0284(9) -0.0048(7) 0.0214(9) 0.0001(8)
C10 0.0530(13) 0.0335(10) 0.0345(10) 0.0041(8) 0.0327(10) 0.0127(9)
C11 0.0359(10) 0.0368(10) 0.0355(10) 0.0079(8) 0.0273(9) 0.0133(8)
C12 0.0232(7) 0.0312(8) 0.0238(7) 0.0027(6) 0.0154(7) 0.0044(6)
C13 0.0212(7) 0.0270(8) 0.0255(8) -0.0033(6) 0.0124(6) 0.0015(6)
C14 0.0309(10) 0.0512(13) 0.0283(9) -0.0092(9) 0.0155(8) -0.0030(9)
C15 0.0328(11) 0.0650(17) 0.0358(12) -0.0228(12) 0.0130(10) -0.0086(11)
C16 0.0293(10) 0.0392(12) 0.0603(16) -0.0202(11) 0.0212(11) -0.0069(9)
C17 0.0340(11) 0.0327(11) 0.0612(15) -0.0060(10) 0.0286(11) -0.0053(8)
C18 0.0306(9) 0.0303(9) 0.0380(10) -0.0011(8) 0.0202(9) -0.0035(7)
C19 0.0190(6) 0.0228(7) 0.0225(7) 0.0021(5) 0.0140(6) 0.0009(5)
C20 0.0330(9) 0.0302(9) 0.0334(9) 0.0031(7) 0.0258(8) 0.0004(7)
C21 0.0411(11) 0.0454(12) 0.0365(10) 0.0005(9) 0.0310(10) 0.0029(9)
C22 0.0348(10) 0.0417(11) 0.0343(10) -0.0067(8) 0.0227(9) 0.0049(8)
C23 0.0395(11) 0.0263(9) 0.0392(11) -0.0047(8) 0.0245(9) -0.0007(8)
C24 0.0308(9) 0.0236(8) 0.0317(9) -0.0004(6) 0.0213(8) -0.0027(6)
C25 0.0202(7) 0.0266(7) 0.0227(7) 0.0026(6) 0.0154(6) 0.0005(6)
C26 0.0211(7) 0.0382(10) 0.0239(8) 0.0054(7) 0.0149(7) 0.0027(7)
C27 0.0325(9) 0.0436(11) 0.0295(9) 0.0138(8) 0.0229(8) 0.0106(8)
C28 0.0380(10) 0.0446(11) 0.0426(11) 0.0177(9) 0.0330(10) 0.0095(9)
C29 0.0282(9) 0.0569(14) 0.0490(13) 0.0220(11) 0.0282(10) 0.0052(9)
C30 0.0209(8) 0.0497(12) 0.0336(10) 0.0175(9) 0.0167(8) 0.0032(8)
C31 0.0188(6) 0.0229(7) 0.0195(6) 0.0003(5) 0.0128(6) -0.0001(5)
C32 0.0212(7) 0.0284(8) 0.0235(7) -0.0038(6) 0.0116(6) -0.0008(6)
C33 0.0198(7) 0.0413(10) 0.0216(8) -0.0011(7) 0.0097(6) 0.0015(7)
C34 0.0253(8) 0.0452(11) 0.0259(8) 0.0081(8) 0.0154(7) 0.0131(8)
C35 0.0384(11) 0.0423(11) 0.0299(9) 0.0004(8) 0.0198(9) 0.0177(9)
C36 0.0280(8) 0.0356(10) 0.0212(7) -0.0035(7) 0.0130(7) 0.0073(7)
C37 0.0247(7) 0.0219(7) 0.0274(8) 0.0063(6) 0.0189(7) 0.0022(6)
C38 0.0278(8) 0.0287(8) 0.0332(9) 0.0084(7) 0.0229(8) 0.0054(7)
C39 0.0247(8) 0.0311(9) 0.0347(9) 0.0082(7) 0.0182(8) 0.0038(7)
C40 0.0319(9) 0.0318(9) 0.0288(9) 0.0019(7) 0.0169(8) -0.0008(7)
C41 0.0361(10) 0.0334(9) 0.0324(9) 0.0002(7) 0.0244(9) 0.0013(8)
C42 0.0285(8) 0.0278(8) 0.0316(9) 0.0037(7) 0.0226(8) 0.0027(6)
C43 0.0251(8) 0.0260(8) 0.0336(9) 0.0088(7) 0.0217(7) 0.0044(6)
C44 0.0278(8) 0.0280(8) 0.0274(8) 0.0048(6) 0.0190(7) 0.0032(6)
C45 0.0335(9) 0.0344(10) 0.0364(10) 0.0084(8) 0.0251(9) 0.0107(8)
C46 0.0381(12) 0.0465(13) 0.0767(18) 0.0154(13) 0.0446(13) 0.0124(10)
C47 0.0457(14) 0.0406(13) 0.115(3) 0.0166(15) 0.0619(18) 0.0061(11)
C48 0.0388(11) 0.0296(10) 0.0830(19) 0.0155(11) 0.0462(13) 0.0068(8)
C49 0.0234(7) 0.0236(7) 0.0335(9) 0.0030(6) 0.0212(7) 0.0005(6)
C50 0.0355(10) 0.0370(10) 0.0354(10) -0.0034(8) 0.0240(9) -0.0065(8)
C51 0.0487(13) 0.0426(12) 0.0542(14) -0.0176(11) 0.0373(12) -0.0151(10)
C52 0.0467(13) 0.0277(9) 0.0766(18) -0.0086(11) 0.0479(14) -0.0065(9)
C53 0.0468(12) 0.0254(9) 0.0658(15) 0.0115(9) 0.0441(12) 0.0083(8)
C54 0.0366(10) 0.0250(8) 0.0432(11) 0.0077(7) 0.0314(9) 0.0060(7)
B2 0.0399(11) 0.0245(9) 0.0175(8) 0.0018(7) 0.0151(8) 0.0060(8)
B4 0.0233(9) 0.0437(12) 0.0194(8) -0.0010(8) 0.0095(7) -0.0036(8)
B9 0.0468(13) 0.0364(11) 0.0193(9) 0.0050(8) 0.0183(9) 0.0200(10)
B1A 0.0263(15) 0.0276(15) 0.0221(14) -0.0050(12) 0.0137(13) -0.0066(12)
B3A 0.0185(13) 0.0349(17) 0.0161(12) -0.0049(11) 0.0084(11) 0.0032(12)
B7A 0.0250(16) 0.040(2) 0.0168(14) 0.0040(15) 0.0127(13) -0.0002(16)
B10A 0.0337(17) 0.0296(16) 0.0226(14) 0.0059(12) 0.0156(14) 0.0001(13)
B3B 0.034(3) 0.025(2) 0.027(2) -0.0023(18) 0.020(2) -0.002(2)
B5B 0.022(2) 0.053(4) 0.026(2) 0.003(2) 0.012(2) 0.008(2)
B6B 0.035(3) 0.037(3) 0.028(2) 0.003(2) 0.022(2) 0.010(2)
B7B 0.024(2) 0.041(3) 0.018(2) -0.001(2) 0.0112(19) -0.004(2)

loop_
_atom_type_symbol
_atom_type_description
_atom_type_scat_dispersion_real
_atom_type_scat_dispersion_imag
_atom_type_scat_source
C C 0.0033 0.0016 'International Tables Vol C Tables 4.2.6.8 and 6.1.1.4'
H H 0.0000 0.0000 'International Tables Vol C Tables 4.2.6.8 and 6.1.1.4'
B B 0.0013 0.0007 'International Tables Vol C Tables 4.2.6.8 and 6.1.1.4'
P P 0.1023 0.0942 'International Tables Vol C Tables 4.2.6.8 and 6.1.1.4'
Ag Ag -0.8971 1.1015 'International Tables Vol C Tables 4.2.6.8 and 6.1.1.4'

loop_
_geom_angle_atom_site_label_1
_geom_angle_atom_site_label_2
_geom_angle_atom_site_label_3
_geom_angle
_geom_angle_site_symmetry_3
P1 Ag1 P3 116.392(16) .
P2 Ag1 P1 118.636(16) .
P2 Ag1 P3 114.012(16) .
C1 P1 Ag1 112.46(6) .
C1 P1 C7 104.47(8) .
C1 P1 C13 104.49(9) .
C7 P1 Ag1 107.80(5) .
C13 P1 Ag1 122.02(6) .
C13 P1 C7 104.04(8) .
C19 P2 Ag1 109.21(5) .
C25 P2 Ag1 122.19(6) .
C25 P2 C19 103.03(8) .
C31 P2 Ag1 112.26(6) .
C31 P2 C19 105.13(8) .
C31 P2 C25 103.47(8) .
C37 P3 Ag1 116.91(6) .
C43 P3 Ag1 108.29(6) .
C43 P3 C37 103.66(9) .
C49 P3 Ag1 118.77(6) .
C49 P3 C37 103.07(8) .
C49 P3 C43 104.52(8) .
C2 C1 P1 117.53(15) .
C6 C1 P1 123.30(14) .
C6 C1 C2 119.12(18) .
C3 C2 C1 120.6(2) .
C4 C3 C2 120.0(2) .
C3 C4 C5 120.2(2) .
C4 C5 C6 120.3(2) .
C5 C6 C1 119.83(18) .
C8 C7 P1 117.76(13) .
C12 C7 P1 123.60(14) .
C12 C7 C8 118.56(16) .
C9 C8 C7 120.84(18) .
C8 C9 C10 120.0(2) .
C11 C10 C9 119.74(19) .
C10 C11 C12 120.58(19) .
C11 C12 C7 120.28(18) .
C14 C13 P1 123.34(17) .
C14 C13 C18 118.93(19) .
C18 C13 P1 117.72(15) .
C13 C14 C15 119.6(2) .
C16 C15 C14 120.8(2) .
C15 C16 C17 120.2(2) .
C16 C17 C18 120.0(3) .
C17 C18 C13 120.5(2) .
C20 C19 P2 117.37(13) .
C24 C19 P2 124.05(13) .
C24 C19 C20 118.53(17) .
C21 C20 C19 120.53(19) .
C22 C21 C20 120.35(19) .
C23 C22 C21 119.65(19) .
C22 C23 C24 120.6(2) .
C23 C24 C19 120.34(18) .
C26 C25 P2 118.45(13) .
C26 C25 C30 119.42(16) .
C30 C25 P2 122.01(13) .
C25 C26 C27 119.91(17) .
C28 C27 C26 120.27(18) .
C29 C28 C27 119.95(18) .
C28 C29 C30 120.22(19) .
C29 C30 C25 120.21(18) .
C32 C31 P2 123.49(13) .
C36 C31 P2 117.29(13) .
C36 C31 C32 119.21(16) .
C33 C32 C31 120.05(17) .
C34 C33 C32 120.42(18) .
C33 C34 C35 119.87(18) .
C34 C35 C36 120.11(19) .
C35 C36 C31 120.33(17) .
C38 C37 P3 118.29(14) .
C42 C37 P3 122.72(14) .
C42 C37 C38 118.99(17) .
C39 C38 C37 120.45(18) .
C38 C39 C40 120.16(18) .
C41 C40 C39 119.83(19) .
C40 C41 C42 120.49(19) .
C41 C42 C37 120.07(17) .
C44 C43 P3 118.69(14) .
C48 C43 P3 122.65(15) .
C48 C43 C44 118.58(17) .
C45 C44 C43 120.67(18) .
C46 C45 C44 120.0(2) .
C45 C46 C47 119.7(2) .
C48 C47 C46 120.3(2) .
C47 C48 C43 120.7(2) .
C50 C49 P3 118.91(15) .
C50 C49 C54 119.20(18) .
C54 C49 P3 121.89(15) .
C49 C50 C51 120.4(2) .
C52 C51 C50 120.2(2) .
C51 C52 C53 119.9(2) .
C52 C53 C54 120.4(2) .
C53 C54 C49 119.9(2) .
B9 B2 B9 89.09(13) 3_666
B9 B2 B1A 107.6(2) .
B9 B2 B3A 103.69(17) .
B9 B2 B5A 55.33(16) .
B9 B2 B6A 66.67(18) .
B9 B2 B3B 113.1(2) .
B9 B2 B6B 107.1(2) .
B9 B2 B10B 53.9(2) .
B1A B2 B9 133.3(2) 3_666
B1A B2 B3A 57.78(19) .
B1A B2 B5A 55.53(18) .
B1A B2 B6B 88.3(3) .
B1A B2 B10B 113.1(2) .
B3A B2 B9 159.86(19) 3_666
B3A B2 B5A 89.64(17) .
B3A B2 B10B 66.0(2) .
B5A B2 B9 110.48(16) 3_666
B5A B2 B10B 93.1(2) .
B6A B2 B9 112.31(19) 3_666
B6A B2 B1A 114.3(2) .
B6A B2 B3A 60.88(19) .
B6A B2 B5A 104.6(2) .
B6A B2 B6B 43.3(2) .
B6A B2 B10B 13.06(17) .
B1B B2 B9 112.1(2) 3_666
B1B B2 B9 74.6(2) .
B1B B2 B1A 39.7(2) .
B1B B2 B3A 86.6(2) .
B1B B2 B5A 19.4(2) .
B1B B2 B6A 119.1(3) .
B1B B2 B3B 65.1(3) .
B1B B2 B6B 118.9(3) .
B1B B2 B10B 109.2(3) .
B3B B2 B9 154.5(2) 3_666
B3B B2 B1A 29.8(2) .
B3B B2 B3A 28.8(2) .
B3B B2 B5A 75.4(2) .
B3B B2 B6A 89.0(3) .
B3B B2 B6B 58.5(3) .
B3B B2 B10B 92.0(3) .
B6B B2 B9 128.9(3) 3_666
B6B B2 B3A 32.6(2) .
B6B B2 B5A 118.7(2) .
B6B B2 B10B 54.4(3) .
B10B B2 B9 111.9(2) 3_666
B1A B4 B3A 56.48(19) .
B1A B4 B5A 58.37(18) .
B1A B4 B7A 110.9(2) .
B1A B4 B8A 114.0(2) .
B1A B4 B1B 37.7(2) .
B1A B4 B5B 92.5(3) .
B1A B4 B8B 115.5(2) .
B5A B4 B3A 90.79(18) .
B5A B4 B7A 103.27(19) .
B5A B4 B8A 61.45(18) .
B5A B4 B1B 20.78(17) .
B5A B4 B5B 34.3(2) .
B5A B4 B8B 73.8(2) .
B7A B4 B3A 58.4(2) .
B7A B4 B8B 40.6(2) .
B8A B4 B3A 101.5(2) .
B8A B4 B7A 60.4(2) .
B8A B4 B1B 80.6(2) .
B8A B4 B5B 36.8(3) .
B8A B4 B8B 19.80(18) .
B1B B4 B3A 78.4(2) .
B1B B4 B7A 109.7(2) .
B1B B4 B8B 89.8(3) .
B3B B4 B1A 30.4(2) .
B3B B4 B3A 27.8(2) .
B3B B4 B5A 79.8(2) .
B3B B4 B7A 85.9(3) .
B3B B4 B8A 116.8(3) .
B3B B4 B1B 61.6(3) .
B3B B4 B5B 112.6(3) .
B3B B4 B8B 107.3(3) .
B5B B4 B3A 115.3(2) .
B5B B4 B7A 95.3(3) .
B5B B4 B1B 54.9(3) .
B5B B4 B8B 55.5(3) .
B7B B4 B1A 95.1(3) .
B7B B4 B3A 38.9(3) .
B7B B4 B5A 109.8(2) .
B7B B4 B7A 22.9(2) .
B7B B4 B8A 81.5(3) .
B7B B4 B1B 107.6(3) .
B7B B4 B3B 66.5(3) .
B7B B4 B5B 113.4(3) .
B7B B4 B8B 61.8(3) .
B8B B4 B3A 86.3(2) .
B2 B9 B2 90.91(13) 3_666
B2 B9 B6A 57.65(16) .
B2 B9 B8A 109.04(19) .
B2 B9 B10A 110.9(2) .
B2 B9 B1B 50.9(2) .
B2 B9 B5B 99.5(3) .
B2 B9 B8B 103.3(2) .
B5A B9 B2 114.27(19) 3_666
B5A B9 B2 68.17(18) .
B5A B9 B6A 107.3(2) .
B5A B9 B8A 63.8(2) .
B5A B9 B10A 117.9(2) .
B5A B9 B1B 17.42(17) .
B5A B9 B5B 34.2(3) .
B5A B9 B8B 77.5(2) .
B6A B9 B2 111.32(18) 3_666
B6A B9 B1B 95.8(2) .
B8A B9 B2 155.8(2) 3_666
B8A B9 B6A 91.4(2) .
B8A B9 B10A 58.5(2) .
B8A B9 B1B 76.2(2) .
B8A B9 B5B 36.3(2) .
B8A B9 B8B 20.38(18) .
B10A B9 B2 127.7(2) 3_666
B10A B9 B6A 55.55(19) .
B10A B9 B1B 122.4(2) .
B10A B9 B5B 94.7(3) .
B10A B9 B8B 41.0(2) .
B1B B9 B2 108.4(2) 3_666
B5B B9 B2 129.0(3) 3_666
B5B B9 B6A 116.4(3) .
B5B B9 B1B 51.0(3) .
B8B B9 B2 164.5(2) 3_666
B8B B9 B6A 72.3(2) .
B8B B9 B1B 85.7(3) .
B8B B9 B5B 55.5(3) .
B10B B9 B2 116.8(2) 3_666
B10B B9 B2 70.1(2) .
B10B B9 B5A 112.7(2) .
B10B B9 B6A 12.9(2) .
B10B B9 B8A 83.8(2) .
B10B B9 B10A 42.7(2) .
B10B B9 B1B 103.9(3) .
B10B B9 B5B 113.7(3) .
B10B B9 B8B 63.7(3) .
B4 B1A B2 96.9(2) .
B3A B1A B2 62.59(18) .
B3A B1A B4 66.7(2) .
B5A B1A B2 66.71(18) .
B5A B1A B4 62.31(19) .
B5A B1A B3A 99.4(2) .
B2 B3A B4 89.49(18) .
B2 B3A B7A 100.2(2) .
B1A B3A B2 59.64(18) .
B1A B3A B4 56.86(18) .
B1A B3A B6A 113.5(2) .
B1A B3A B7A 112.5(3) .
B6A B3A B2 58.08(17) .
B6A B3A B4 101.8(2) .
B6A B3A B7A 60.3(2) .
B7A B3A B4 59.79(18) .
B4 B5A B2 89.93(18) .
B4 B5A B8A 59.45(18) .
B9 B5A B2 56.50(14) .
B9 B5A B4 101.6(2) .
B9 B5A B1A 110.8(2) .
B9 B5A B8A 59.88(18) .
B1A B5A B2 57.75(17) .
B1A B5A B4 59.32(18) .
B1A B5A B8A 113.1(3) .
B8A B5A B2 98.5(2) .
B2 B6A B9 55.68(15) .
B2 B6A B3A 61.04(18) .
B2 B6A B7A 102.6(2) .
B3A B6A B9 96.5(2) .
B3A B6A B7A 60.6(2) .
B7A B6A B9 86.3(2) .
B10A B6A B2 111.4(3) .
B10A B6A B9 58.09(19) .
B10A B6A B3A 113.1(3) .
B10A B6A B7A 57.3(2) .
B3A B7A B4 61.8(2) .
B3A B7A B8A 102.1(2) .
B6A B7A B4 102.3(2) .
B6A B7A B3A 59.0(2) .
B6A B7A B8A 91.5(2) .
B8A B7A B4 57.85(18) .
B10A B7A B4 111.4(3) .
B10A B7A B3A 112.3(2) .
B10A B7A B6A 58.0(2) .
B10A B7A B8A 58.1(2) .
B4 B8A B5A 59.10(17) .
B4 B8A B7A 61.8(2) .
B9 B8A B4 98.8(2) .
B9 B8A B5A 56.30(18) .
B9 B8A B7A 90.6(2) .
B5A B8A B7A 102.6(3) .
B10A B8A B4 114.0(3) .
B10A B8A B9 61.0(2) .
B10A B8A B5A 113.3(3) .
B10A B8A B7A 57.0(2) .
B6A B10A B9 66.36(19) .
B6A B10A B8A 99.5(3) .
B7A B10A B9 94.9(2) .
B7A B10A B6A 64.7(2) .
B7A B10A B8A 64.9(2) .
B8A B10A B9 60.5(2) .
B2 B1B B4 97.2(3) .
B2 B1B B9 54.50(19) .
B2 B1B B3B 60.1(3) .
B2 B1B B5B 111.4(4) .
B4 B1B B9 88.0(3) .
B3B B1B B4 55.3(3) .
B3B B1B B9 96.7(3) .
B5B B1B B4 62.0(3) .
B5B B1B B9 59.9(3) .
B5B B1B B3B 113.5(4) .
B2 B3B B1B 54.8(3) .
B2 B3B B7B 90.8(3) .
B4 B3B B2 99.0(3) .
B4 B3B B1B 63.1(3) .
B4 B3B B6B 109.8(4) .
B4 B3B B7B 56.5(3) .
B1B B3B B7B 101.8(4) .
B6B B3B B2 62.9(3) .
B6B B3B B1B 113.5(4) .
B6B B3B B7B 56.8(3) .
B4 B5B B9 93.3(3) .
B1B B5B B4 63.1(3) .
B1B B5B B9 69.1(3) .
B1B B5B B8B 100.4(4) .
B8B B5B B4 63.5(3) .
B8B B5B B9 60.1(3) .
B3B B6B B2 58.6(3) .
B7B B6B B2 93.3(3) .
B7B B6B B3B 65.3(4) .
B7B B6B B10B 65.0(4) .
B10B B6B B2 66.9(3) .
B10B B6B B3B 100.4(4) .
B4 B7B B3B 57.0(3) .
B4 B7B B6B 111.2(4) .
B4 B7B B8B 63.8(3) .
B4 B7B B10B 105.0(4) .
B6B B7B B3B 57.9(4) .
B6B B7B B8B 112.8(4) .
B6B B7B B10B 57.8(3) .
B8B B7B B3B 102.2(4) .
B8B B7B B10B 60.1(3) .
B10B B7B B3B 91.6(4) .
B9 B8B B4 94.4(3) .
B9 B8B B7B 99.5(3) .
B9 B8B B10B 54.6(2) .
B5B B8B B4 61.0(3) .
B5B B8B B9 64.5(3) .
B5B B8B B7B 111.6(4) .
B5B B8B B10B 113.6(4) .
B7B B8B B4 54.4(3) .
B7B B8B B10B 60.2(3) .
B10B B8B B4 98.4(3) .
B9 B10B B2 55.91(19) .
B9 B10B B6B 113.1(4) .
B9 B10B B7B 104.2(3) .
B9 B10B B8B 61.6(3) .
B6B B10B B2 58.7(3) .
B6B B10B B7B 57.2(3) .
B6B B10B B8B 111.8(4) .
B7B B10B B2 84.9(3) .
B8B B10B B2 93.5(3) .
B8B B10B B7B 59.6(3) .

loop_
_geom_bond_atom_site_label_1
_geom_bond_atom_site_label_2
_geom_bond_distance
_geom_bond_site_symmetry_2
Ag1 P1 2.5055(5) .
Ag1 P2 2.5041(5) .
Ag1 P3 2.5101(5) .
P1 C1 1.8180(19) .
P1 C7 1.8216(17) .
P1 C13 1.8211(19) .
P2 C19 1.8251(17) .
P2 C25 1.8209(17) .
P2 C31 1.8125(17) .
P3 C37 1.8223(19) .
P3 C43 1.8218(18) .
P3 C49 1.8183(18) .
C1 C2 1.399(3) .
C1 C6 1.395(3) .
C2 C3 1.387(3) .
C3 C4 1.380(4) .
C4 C5 1.387(3) .
C5 C6 1.395(3) .
C7 C8 1.397(3) .
C7 C12 1.397(2) .
C8 C9 1.387(3) .
C9 C10 1.388(3) .
C10 C11 1.381(3) .
C11 C12 1.390(3) .
C13 C14 1.387(3) .
C13 C18 1.401(3) .
C14 C15 1.397(3) .
C15 C16 1.369(4) .
C16 C17 1.373(4) .
C17 C18 1.387(3) .
C19 C20 1.401(2) .
C19 C24 1.391(2) .
C20 C21 1.384(3) .
C21 C22 1.383(3) .
C22 C23 1.376(3) .
C23 C24 1.391(3) .
C25 C26 1.388(2) .
C25 C30 1.393(2) .
C26 C27 1.392(3) .
C27 C28 1.383(3) .
C28 C29 1.378(3) .
C29 C30 1.387(3) .
C31 C32 1.390(2) .
C31 C36 1.389(2) .
C32 C33 1.390(3) .
C33 C34 1.374(3) .
C34 C35 1.385(3) .
C35 C36 1.385(3) .
C37 C38 1.399(2) .
C37 C42 1.396(2) .
C38 C39 1.384(3) .
C39 C40 1.386(3) .
C40 C41 1.384(3) .
C41 C42 1.387(3) .
C43 C44 1.396(3) .
C43 C48 1.389(3) .
C44 C45 1.388(3) .
C45 C46 1.382(3) .
C46 C47 1.385(4) .
C47 C48 1.384(3) .
C49 C50 1.386(3) .
C49 C54 1.394(3) .
C50 C51 1.389(3) .
C51 C52 1.376(4) .
C52 C53 1.379(4) .
C53 C54 1.389(3) .
B2 B9 1.706(3) .
B2 B9 2.056(3) 3_666
B2 B1A 1.748(4) .
B2 B3A 1.798(4) .
B2 B5A 1.899(4) .
B2 B6A 1.745(4) .
B2 B1B 1.626(6) .
B2 B3B 1.725(6) .
B2 B6B 1.798(6) .
B2 B10B 1.937(6) .
B4 B1A 1.721(4) .
B4 B3A 1.888(4) .
B4 B5A 1.772(4) .
B4 B7A 1.851(5) .
B4 B8A 1.779(4) .
B4 B1B 1.831(6) .
B4 B3B 1.688(6) .
B4 B5B 1.813(7) .
B4 B7B 1.680(6) .
B4 B8B 1.854(6) .
B9 B2 2.056(3) 3_666
B9 B5A 1.682(5) .
B9 B6A 1.896(5) .
B9 B8A 1.749(4) .
B9 B10A 1.757(4) .
B9 B1B 2.020(6) .
B9 B5B 1.870(6) .
B9 B8B 1.796(6) .
B9 B10B 1.665(6) .
B1A B3A 1.714(6) .
B1A B5A 1.704(5) .
B3A B6A 1.796(5) .
B3A B7A 1.825(6) .
B5A B8A 1.814(5) .
B6A B7A 1.819(5) .
B6A B10A 1.707(6) .
B7A B8A 1.826(6) .
B7A B10A 1.692(6) .
B8A B10A 1.713(6) .
B1B B3B 1.805(8) .
B1B B5B 1.678(9) .
B3B B6B 1.722(9) .
B3B B7B 1.847(9) .
B5B B8B 1.708(9) .
B6B B7B 1.701(9) .
B6B B10B 1.712(8) .
B7B B8B 1.822(9) .
B7B B10B 1.833(8) .
B8B B10B 1.831(8) .
